data_7224988
loop_
_publ_author_name
'Martins, Marcos A. P.'
'H\"orner, Manfredo'
'Beck, Johannes'
'Tier, Aniele Z.'
'Belladona, Andrei L.'
'Meyer, Alexandre R.'
'Zanatta, Nilo'
'Bonacorso, Helio G.'
'Frizzo, Clarissa P.'

_publ_section_title
;
 Polymorphism in an 18-membered macrocycle: an energetic and topological
 approach to understand the supramolecular structure
;
_journal_issue 21
_journal_name_full CrystEngComm
_journal_page_first 3866
_journal_paper_doi 10.1039/C5CE02123E
_journal_volume 18
_journal_year 2016
_chemical_formula_moiety 'C28 H18 N6'
_chemical_formula_sum 'C28 H18 N6'
_chemical_formula_weight 438.48
_chemical_name_systematic
;
 ?
;
_space_group_IT_number 148
_space_group_name_Hall '-R 3'
_symmetry_cell_setting trigonal
_symmetry_space_group_name_Hall '-R 3'
_symmetry_space_group_name_H-M 'R -3 :H'
_atom_sites_solution_hydrogens geom
_atom_sites_solution_primary direct
_atom_sites_solution_secondary difmap
_audit_creation_method SHELXL-97
_audit_update_record
;
2015-10-21 deposited with the CCDC.
2016-04-21 downloaded from the CCDC.
;
_cell_angle_alpha 90.00
_cell_angle_beta 90.00
_cell_angle_gamma 120.00
_cell_formula_units_Z 9
_cell_length_a 31.5821(12)
_cell_length_b 31.5821(12)
_cell_length_c 5.8362(5)
_cell_measurement_reflns_used 930
_cell_measurement_temperature 293(2)
_cell_measurement_theta_max 17.72
_cell_measurement_theta_min 3.41
_cell_volume 5041.3(5)
_computing_cell_refinement 'SAINT v8.34A (Bruker, 2014)'
_computing_data_collection 'Bruker Instrument Service v2011.12.3.0 (Bruker 2011)'
_computing_data_reduction 'SAINT v8.34A (Bruker, 2014)'
_computing_molecular_graphics 'Diamond 3.2i (Crystal Impact, 2014)'
_computing_publication_material 'APEX2 (version 2014.9-0; Bruker, 2014)'
_computing_structure_refinement 'SHELXL97 (Sheldrick, 1997)'
_computing_structure_solution 'SIR2004 (Burla, M. C.et al., 2005)'
_diffrn_ambient_temperature 293(2)
_diffrn_measured_fraction_theta_full 0.998
_diffrn_measured_fraction_theta_max 0.998
_diffrn_measurement_device_type 'CCD area detector'
_diffrn_measurement_method 'phi and omega scans'
_diffrn_radiation_monochromator graphite
_diffrn_radiation_source 'fine-focus sealed tube'
_diffrn_radiation_type MoK\a
_diffrn_radiation_wavelength 0.71073
_diffrn_reflns_av_R_equivalents 0.0814
_diffrn_reflns_av_sigmaI/netI 0.0824
_diffrn_reflns_limit_h_max 38
_diffrn_reflns_limit_h_min -38
_diffrn_reflns_limit_k_max 38
_diffrn_reflns_limit_k_min -38
_diffrn_reflns_limit_l_max 7
_diffrn_reflns_limit_l_min -7
_diffrn_reflns_number 23120
_diffrn_reflns_theta_full 25.50
_diffrn_reflns_theta_max 25.50
_diffrn_reflns_theta_min 2.58
_exptl_absorpt_coefficient_mu 0.080
_exptl_absorpt_correction_T_max 0.9960
_exptl_absorpt_correction_T_min 0.9548
_exptl_absorpt_correction_type none
_exptl_crystal_colour translucent
_exptl_crystal_density_diffrn 1.300
_exptl_crystal_density_method 'not measured'
_exptl_crystal_description needle
_exptl_crystal_F_000 2052
_exptl_crystal_size_max 0.58
_exptl_crystal_size_mid 0.05
_exptl_crystal_size_min 0.05
_refine_diff_density_max 0.307
_refine_diff_density_min -0.132
_refine_diff_density_rms 0.030
_refine_ls_extinction_method none
_refine_ls_goodness_of_fit_ref 0.713
_refine_ls_hydrogen_treatment mixed
_refine_ls_matrix_type full
_refine_ls_number_parameters 190
_refine_ls_number_reflns 2071
_refine_ls_number_restraints 1
_refine_ls_restrained_S_all 0.719
_refine_ls_R_factor_all 0.1191
_refine_ls_R_factor_gt 0.0411
_refine_ls_shift/su_max 0.000
_refine_ls_shift/su_mean 0.000
_refine_ls_structure_factor_coef Fsqd
_refine_ls_weighting_details 'calc w=1/[\s^2^(Fo^2^)+(0.0592P)^2^+0.0000P] where P=(Fo^2^+2Fc^2^)/3'
_refine_ls_weighting_scheme calc
_refine_ls_wR_factor_gt 0.0906
_refine_ls_wR_factor_ref 0.1006
_reflns_number_gt 809
_reflns_number_total 2071
_reflns_threshold_expression >2sigma(I)
_cod_data_source_file c5ce02123e2.cif
_cod_data_source_block r-3
_cod_depositor_comments
;
The following automatic conversions were performed:

'_symmetry_cell_setting' value 'Trigonal' changed to 'trigonal'
according to
/usr/data/users/saulius/crontab/automatic-downloads/rss-feeds/RSC/lib/dictionaries/cif_core.dic
dictionary named 'cif_core.dic' version 2.4.2 from 2011-04-26.

Automatic conversion script
Id: cif_fix_values 4268 2015-11-12 08:31:59Z antanas 

 Adding full bibliography for 7224988--7224989.cif.
;
_cod_original_sg_symbol_H-M R-3:h
_cod_database_code 7224988

loop_
_symmetry_equiv_pos_as_xyz
'x, y, z'
'-y, x-y, z'
'-x+y, -x, z'
'x+2/3, y+1/3, z+1/3'
'-y+2/3, x-y+1/3, z+1/3'
'-x+y+2/3, -x+1/3, z+1/3'
'x+1/3, y+2/3, z+2/3'
'-y+1/3, x-y+2/3, z+2/3'
'-x+y+1/3, -x+2/3, z+2/3'
'-x, -y, -z'
'y, -x+y, -z'
'x-y, x, -z'
'-x+2/3, -y+1/3, -z+1/3'
'y+2/3, -x+y+1/3, -z+1/3'
'x-y+2/3, x+1/3, -z+1/3'
'-x+1/3, -y+2/3, -z+2/3'
'y+1/3, -x+y+2/3, -z+2/3'
'x-y+1/3, x+2/3, -z+2/3'

loop_
_atom_site_label
_atom_site_type_symbol
_atom_site_fract_x
_atom_site_fract_y
_atom_site_fract_z
_atom_site_U_iso_or_equiv
_atom_site_adp_type
_atom_site_occupancy
_atom_site_symmetry_multiplicity
_atom_site_calc_flag
_atom_site_refinement_flags
H15 H 0.4418(7) 0.0810(8) 1.453(3) 0.083(8) Uiso 1 1 d .
H16 H 0.4919(7) 0.0946(7) 1.145(3) 0.074(7) Uiso 1 1 d .
H23 H 0.6716(7) 0.1829(6) 0.183(3) 0.067(7) Uiso 1 1 d .
H24 H 0.6941(8) 0.2513(8) 0.438(3) 0.089(8) Uiso 1 1 d .
H25 H 0.6466(7) 0.2390(8) 0.783(3) 0.080(7) Uiso 1 1 d .
H26 H 0.5806(7) 0.1626(7) 0.835(3) 0.061(7) Uiso 1 1 d .
H1 H 0.5380(9) 0.0567(8) 0.510(4) 0.133(11) Uiso 1 1 d D
H13 H 0.3593(7) -0.0634(7) 1.258(3) 0.063(7) Uiso 1 1 d .
H14 H 0.3768(7) 0.0004(8) 1.517(3) 0.082(8) Uiso 1 1 d .
C1 C 0.40748(7) -0.06092(9) 0.8992(4) 0.0656(7) Uani 1 1 d .
C2 C 0.60176(8) 0.09509(9) 0.2199(4) 0.0644(6) Uani 1 1 d .
C11 C 0.45515(8) 0.02559(8) 1.0113(3) 0.0568(6) Uani 1 1 d .
C12 C 0.41650(8) -0.02150(9) 1.0496(4) 0.0606(6) Uani 1 1 d .
C13 C 0.38659(10) -0.03069(11) 1.2402(4) 0.0721(7) Uani 1 1 d .
C14 C 0.39576(11) 0.00602(12) 1.3902(5) 0.0795(8) Uani 1 1 d .
C15 C 0.43450(10) 0.05288(12) 1.3547(4) 0.0739(7) Uani 1 1 d .
C16 C 0.46386(9) 0.06240(10) 1.1659(4) 0.0679(7) Uani 1 1 d .
C21 C 0.58581(8) 0.12869(8) 0.5665(4) 0.0581(6) Uani 1 1 d .
C22 C 0.61373(8) 0.13523(8) 0.3693(4) 0.0614(6) Uani 1 1 d .
C23 C 0.65378(9) 0.18135(10) 0.3244(5) 0.0734(7) Uani 1 1 d .
C24 C 0.66642(10) 0.21918(11) 0.4706(5) 0.0808(8) Uani 1 1 d .
C25 C 0.63913(10) 0.21249(11) 0.6657(5) 0.0832(8) Uani 1 1 d .
C26 C 0.59933(10) 0.16765(10) 0.7143(5) 0.0725(7) Uani 1 1 d .
N11 N 0.48432(6) 0.03211(7) 0.8141(3) 0.0619(5) Uani 1 1 d .
N12 N 0.51840(7) 0.07676(7) 0.7871(3) 0.0624(5) Uani 1 1 d .
N13 N 0.54563(7) 0.08228(7) 0.6065(3) 0.0639(5) Uani 1 1 d D

loop_
_atom_site_aniso_label
_atom_site_aniso_U_11
_atom_site_aniso_U_22
_atom_site_aniso_U_33
_atom_site_aniso_U_23
_atom_site_aniso_U_13
_atom_site_aniso_U_12
C1 0.0538(15) 0.0767(18) 0.0605(16) 0.0173(14) 0.0060(12) 0.0283(14)
C2 0.0525(15) 0.0732(18) 0.0622(16) 0.0115(14) 0.0048(12) 0.0275(14)
C11 0.0541(15) 0.0693(17) 0.0537(15) 0.0065(13) 0.0018(12) 0.0359(14)
C12 0.0594(15) 0.0707(17) 0.0563(15) 0.0066(13) 0.0006(13) 0.0361(14)
C13 0.0635(17) 0.082(2) 0.0710(19) 0.0130(16) 0.0109(15) 0.0370(17)
C14 0.084(2) 0.112(3) 0.0647(19) 0.0126(19) 0.0180(17) 0.065(2)
C15 0.084(2) 0.085(2) 0.0671(19) 0.0024(17) 0.0042(16) 0.0535(19)
C16 0.0708(18) 0.0743(19) 0.0659(17) 0.0056(15) 0.0048(14) 0.0418(16)
C21 0.0538(14) 0.0575(16) 0.0597(15) 0.0052(13) -0.0053(12) 0.0252(13)
C22 0.0553(14) 0.0619(17) 0.0629(16) 0.0080(13) -0.0009(13) 0.0262(14)
C23 0.0657(17) 0.072(2) 0.074(2) 0.0083(16) 0.0043(15) 0.0279(16)
C24 0.0597(17) 0.0644(19) 0.100(2) 0.0121(18) 0.0038(17) 0.0171(16)
C25 0.078(2) 0.070(2) 0.091(2) -0.0116(18) -0.0122(18) 0.0291(17)
C26 0.0659(18) 0.075(2) 0.071(2) 0.0007(16) 0.0044(16) 0.0308(16)
N11 0.0528(11) 0.0646(13) 0.0611(12) 0.0095(10) 0.0056(9) 0.0241(11)
N12 0.0574(12) 0.0745(14) 0.0574(12) 0.0060(10) 0.0034(10) 0.0346(11)
N13 0.0570(12) 0.0665(15) 0.0623(14) 0.0031(12) 0.0048(11) 0.0266(12)

loop_
_atom_type_symbol
_atom_type_description
_atom_type_scat_dispersion_real
_atom_type_scat_dispersion_imag
_atom_type_scat_source
C C 0.0033 0.0016 'International Tables Vol C Tables 4.2.6.8 and 6.1.1.4'
H H 0.0000 0.0000 'International Tables Vol C Tables 4.2.6.8 and 6.1.1.4'
N N 0.0061 0.0033 'International Tables Vol C Tables 4.2.6.8 and 6.1.1.4'

loop_
_geom_angle_atom_site_label_1
_geom_angle_atom_site_label_2
_geom_angle_atom_site_label_3
_geom_angle
_geom_angle_site_symmetry_1
C2 C1 C12 177.0(2) 10_656
C1 C2 C22 177.6(2) 10_656
C16 C11 C12 119.5(2) .
C16 C11 N11 124.2(2) .
C12 C11 N11 116.3(2) .
C11 C12 C13 119.5(2) .
C11 C12 C1 121.2(2) .
C13 C12 C1 119.3(2) .
C14 C13 C12 120.1(3) .
C13 C14 C15 120.7(3) .
C16 C15 C14 119.5(3) .
C15 C16 C11 120.6(3) .
C26 C21 N13 122.9(2) .
C26 C21 C22 119.3(2) .
N13 C21 C22 117.8(2) .
C23 C22 C21 118.9(2) .
C23 C22 C2 120.8(2) .
C21 C22 C2 120.3(2) .
C24 C23 C22 121.0(3) .
C23 C24 C25 119.9(3) .
C26 C25 C24 120.5(3) .
C25 C26 C21 120.3(3) .
N12 N11 C11 112.58(18) .
N11 N12 N13 112.14(18) .
N12 N13 C21 117.6(2) .

loop_
_geom_bond_atom_site_label_1
_geom_bond_atom_site_label_2
_geom_bond_distance
_geom_bond_site_symmetry_2
C1 C2 1.191(3) 10_656
C1 C12 1.431(3) .
C2 C1 1.191(3) 10_656
C2 C22 1.425(3) .
C11 C16 1.386(3) .
C11 C12 1.391(3) .
C11 N11 1.424(2) .
C12 C13 1.393(3) .
C13 C14 1.363(3) .
C14 C15 1.386(3) .
C15 C16 1.373(3) .
C21 C26 1.384(3) .
C21 N13 1.397(2) .
C21 C22 1.401(3) .
C22 C23 1.396(3) .
C23 C24 1.356(3) .
C24 C25 1.379(3) .
C25 C26 1.373(3) .
N11 N12 1.2861(19) .
N12 N13 1.315(2) .

loop_
_geom_torsion_atom_site_label_1
_geom_torsion_atom_site_label_2
_geom_torsion_atom_site_label_3
_geom_torsion_atom_site_label_4
_geom_torsion
C16 C11 C21 C26 2.52(17)
